data_7031246
loop_
_publ_author_name
'Saha, Manideepa'
'Nasani, Rajendar'
'Das, Mriganka'
'Mahata, Arup'
'Pathak, Biswarup'
'Mobin, Shaikh M.'
'Carrella, Luca M.'
'Rentschler, Eva'
'Mukhopadhyay, Suman'

_publ_section_title
;
 Limiting nuclearity in formation of polynuclear metal complexes through
 [2 + 3] cycloaddition: synthesis and magnetic properties of tri- and
 pentanuclear metal complexes.
;
_journal_issue 21
_journal_name_full 'Dalton transactions (Cambridge, England : 2003)'
_journal_page_first 8083
_journal_page_last 8093
_journal_paper_doi 10.1039/c4dt00378k
_journal_volume 43
_journal_year 2014
_chemical_formula_sum 'C52 H58 Cl2 N26 Ni3 O4'
_chemical_formula_weight 1358.27
_chemical_name_systematic
;
 ?
;
_space_group_IT_number 2
_symmetry_cell_setting triclinic
_symmetry_space_group_name_Hall '-P 1'
_symmetry_space_group_name_H-M 'P -1'
_atom_sites_solution_hydrogens geom
_atom_sites_solution_primary direct
_atom_sites_solution_secondary difmap
_audit_creation_method SHELXL-97
_cell_angle_alpha 76.751(9)
_cell_angle_beta 89.705(9)
_cell_angle_gamma 69.725(10)
_cell_formula_units_Z 2
_cell_length_a 15.6896(18)
_cell_length_b 15.8934(17)
_cell_length_c 16.5290(15)
_cell_measurement_reflns_used 6979
_cell_measurement_temperature 150(2)
_cell_measurement_theta_max 26.3142
_cell_measurement_theta_min 3.1405
_cell_volume 3750.9(7)
_computing_cell_refinement 'CrysAlis RED, Oxford Diffraction Ltd.,'
_computing_data_collection 'CrysAlis CCD, Oxford Diffraction Ltd.,'
_computing_data_reduction 'CrysAlis RED, Oxford Diffraction Ltd.,'
_computing_molecular_graphics Ortep3
_computing_publication_material Shelx97
_computing_structure_refinement 'SHELXL-97 (Sheldrick, 1997)'
_computing_structure_solution 'SHELXS-97 (Sheldrick, 1997)'
_diffrn_ambient_temperature 150(2)
_diffrn_detector_area_resol_mean 15.9948
_diffrn_measured_fraction_theta_full 0.998
_diffrn_measured_fraction_theta_max 0.998
_diffrn_measurement_device_type 'OXFORD DIFFRACTION SUPER NOVA'
_diffrn_measurement_method \w/q-scan
_diffrn_radiation_monochromator graphite
_diffrn_radiation_source 'Micro-Focus (Mo) X-ray Source'
_diffrn_radiation_type MoK\a
_diffrn_radiation_wavelength 0.71073
_diffrn_reflns_av_R_equivalents 0.0830
_diffrn_reflns_av_unetI/netI 0.1039
_diffrn_reflns_limit_h_max 18
_diffrn_reflns_limit_h_min -18
_diffrn_reflns_limit_k_max 18
_diffrn_reflns_limit_k_min -18
_diffrn_reflns_limit_l_max 18
_diffrn_reflns_limit_l_min -19
_diffrn_reflns_number 30207
_diffrn_reflns_theta_full 25.00
_diffrn_reflns_theta_max 25.00
_diffrn_reflns_theta_min 3.15
_exptl_absorpt_coefficient_mu 0.871
_exptl_absorpt_correction_T_max 0.8952
_exptl_absorpt_correction_T_min 0.8248
_exptl_absorpt_correction_type multi-scan
_exptl_absorpt_process_details
;
CrysAlis RED, Oxford Diffraction Ltd.,
Version 1.171.31.7 (release 18-10-2006 CrysAlis171 .NET)
(compiled Oct 18 2006,16:28:17)
Empirical absorption correction using spherical harmonics,
 implemented in SCALE3 ABSPACK scaling algorithm.
;
_exptl_crystal_colour pink
_exptl_crystal_density_diffrn 1.203
_exptl_crystal_density_method 'not measured'
_exptl_crystal_description block
_exptl_crystal_F_000 1404
_exptl_crystal_size_max 0.23
_exptl_crystal_size_mid 0.16
_exptl_crystal_size_min 0.13
_platon_squeeze_details
;
;
_refine_diff_density_max 2.022
_refine_diff_density_min -0.899
_refine_diff_density_rms 0.107
_refine_ls_extinction_method none
_refine_ls_goodness_of_fit_ref 0.966
_refine_ls_hydrogen_treatment RIDING
_refine_ls_matrix_type full
_refine_ls_number_parameters 833
_refine_ls_number_reflns 13183
_refine_ls_number_restraints 78
_refine_ls_restrained_S_all 0.965
_refine_ls_R_factor_all 0.1108
_refine_ls_R_factor_gt 0.0780
_refine_ls_shift/su_max 0.001
_refine_ls_shift/su_mean 0.000
_refine_ls_structure_factor_coef Fsqd
_refine_ls_weighting_details 'calc w=1/[\s^2^(Fo^2^)+(0.1290P)^2^+0.0000P] where P=(Fo^2^+2Fc^2^)/3'
_refine_ls_weighting_scheme calc
_refine_ls_wR_factor_gt 0.2066
_refine_ls_wR_factor_ref 0.2328
_reflns_number_gt 8092
_reflns_number_total 13183
_reflns_threshold_expression >2sigma(I)
_cod_data_source_file c4dt00378k2.cif
_cod_data_source_block 4b
_cod_depositor_comments
;
The following automatic conversions were performed:

'_symmetry_cell_setting' value 'Triclinic' changed to 'triclinic'
according to
/usr/data/users/saulius/crontab/automatic-downloads/current/RSC/lib/dictionaries/cif_core.dic
dictionary named 'cif_core.dic' version 2.4.2 from 2011-04-26.

Automatic conversion script
Id: cif_fix_values 2281 2013-09-26 08:29:07Z andrius 
;
_cod_database_code 7031246

loop_
_symmetry_equiv_pos_as_xyz
'x, y, z'
'-x, -y, -z'

loop_
_atom_site_label
_atom_site_type_symbol
_atom_site_fract_x
_atom_site_fract_y
_atom_site_fract_z
_atom_site_U_iso_or_equiv
_atom_site_adp_type
_atom_site_occupancy
_atom_site_symmetry_multiplicity
_atom_site_calc_flag
_atom_site_refinement_flags
_atom_site_disorder_assembly
_atom_site_disorder_group
Ni1 Ni 0.92118(4) 0.86674(5) 0.14347(4) 0.0446(2) Uani 1 1 d . A .
Ni2 Ni 1.0000 1.0000 0.0000 0.0400(2) Uani 1 2 d S . .
Ni3 Ni 0.5000 0.0000 0.5000 0.0399(2) Uani 1 2 d S . .
Ni4 Ni 0.32873(4) 0.13360(5) 0.35728(4) 0.0454(2) Uani 1 1 d . . .
Cl1 Cl 1.37221(11) 0.78689(16) 0.32578(13) 0.0923(6) Uani 1 1 d . . .
Cl2 Cl 0.73208(13) 0.20656(16) 0.17792(13) 0.0922(6) Uani 1 1 d . . .
O1 O 1.0234(2) 0.9208(2) 0.1240(2) 0.0438(8) Uani 1 1 d . . .
O2 O 0.9031(3) 0.9130(3) 0.2558(2) 0.0613(11) Uani 1 1 d . . .
O3 O 0.4683(2) 0.0779(2) 0.3745(2) 0.0451(8) Uani 1 1 d . . .
O4 O 0.3392(3) 0.0852(3) 0.2454(3) 0.0632(11) Uani 1 1 d . . .
N1 N 1.0098(4) 0.7465(3) 0.2059(3) 0.0641(14) Uani 1 1 d . . .
N2 N 0.8239(3) 0.7980(4) 0.1780(4) 0.0670(15) Uani 1 1 d . . .
N3 N 0.8312(3) 0.9913(3) 0.0775(3) 0.0482(11) Uani 1 1 d . . .
N4 N 0.8630(3) 1.0454(3) 0.0234(3) 0.0439(10) Uani 1 1 d . A .
N5 N 0.7955(3) 1.1205(3) -0.0153(3) 0.0510(11) Uani 1 1 d . . .
N6 N 0.7412(3) 1.0288(3) 0.0744(3) 0.0540(12) Uani 1 1 d . A .
N7 N 0.4692(5) 1.2298(6) 0.0129(6) 0.121(3) Uani 1 1 d U . .
N8 N 0.9556(3) 0.8278(3) 0.0304(3) 0.0459(10) Uani 1 1 d . . .
N9 N 0.9904(3) 0.8786(3) -0.0244(3) 0.0444(10) Uani 1 1 d . A .
N10 N 0.9659(3) 0.7502(3) 0.0088(3) 0.0523(11) Uani 1 1 d . A .
N11 N 1.0243(3) 0.8348(3) -0.0836(3) 0.0500(11) Uani 1 1 d . . .
N12 N 1.1165(5) 0.6127(5) -0.2114(5) 0.096(2) Uani 1 1 d . . .
N13 N 0.9291(3) 1.0025(4) 0.3336(3) 0.0670(14) Uani 1 1 d . . .
N14 N 0.3341(3) 0.2511(3) 0.2879(3) 0.0613(13) Uani 1 1 d . . .
N15 N 0.1848(3) 0.2059(4) 0.3316(3) 0.0649(14) Uani 1 1 d . . .
N16 N 0.5916(3) -0.1213(3) 0.4764(3) 0.0461(10) Uani 1 1 d . . .
N17 N 0.6610(3) -0.1739(3) 0.5313(3) 0.0509(11) Uani 1 1 d . . .
N18 N 0.5877(3) -0.1644(3) 0.4160(3) 0.0500(11) Uani 1 1 d . . .
N19 N 0.7039(3) -0.2516(3) 0.5085(3) 0.0538(12) Uani 1 1 d . . .
N20 N 0.7877(5) -0.4525(4) 0.3648(5) 0.091(2) Uani 1 1 d . . .
N21 N 0.6056(3) 0.0440(3) 0.5215(3) 0.0445(10) Uani 1 1 d . . .
N22 N 0.6756(3) -0.0109(3) 0.5749(3) 0.0459(10) Uani 1 1 d . . .
N23 N 0.7400(3) 0.0277(3) 0.5714(3) 0.0524(12) Uani 1 1 d . . .
N24 N 0.6208(3) 0.1194(3) 0.4823(3) 0.0482(11) Uani 1 1 d . . .
N25 N 0.8678(4) 0.2333(5) 0.5047(5) 0.101(2) Uani 1 1 d . . .
N26 N 0.4253(4) -0.0047(4) 0.1673(3) 0.0735(15) Uani 1 1 d . . .
C1 C 1.0989(3) 0.8892(4) 0.1730(3) 0.0432(12) Uani 1 1 d . A .
C2 C 1.1473(4) 0.9472(4) 0.1805(4) 0.0540(14) Uani 1 1 d . . .
H2 H 1.1219 1.0107 0.1521 0.065 Uiso 1 1 calc R . .
C3 C 1.2289(4) 0.9169(5) 0.2265(4) 0.0594(15) Uani 1 1 d . . .
H3 H 1.2598 0.9583 0.2289 0.071 Uiso 1 1 calc R . .
C4 C 1.2655(4) 0.8264(5) 0.2691(4) 0.0645(17) Uani 1 1 d . . .
C5 C 1.2200(4) 0.7679(5) 0.2681(4) 0.0640(16) Uani 1 1 d . A .
H5 H 1.2459 0.7054 0.2990 0.077 Uiso 1 1 calc R . .
C6 C 1.1358(4) 0.7978(4) 0.2226(3) 0.0506(13) Uani 1 1 d . . .
C7 C 1.0905(4) 0.7297(5) 0.2313(4) 0.0665(17) Uani 1 1 d . A .
H7 H 1.1254 0.6676 0.2585 0.080 Uiso 1 1 calc R . .
C8 C 0.9740(11) 0.668(2) 0.2163(12) 0.055(4) Uani 0.50 1 d PDU A 1
H8A H 0.9669 0.6525 0.1624 0.066 Uiso 0.50 1 calc PR A 1
H8B H 1.0140 0.6114 0.2567 0.066 Uiso 0.50 1 calc PR A 1
C9 C 0.8862(10) 0.7078(12) 0.2481(8) 0.057(4) Uani 0.50 1 d PDU A 1
H9A H 0.8951 0.7257 0.3000 0.069 Uiso 0.50 1 calc PR A 1
H9B H 0.8555 0.6619 0.2609 0.069 Uiso 0.50 1 calc PR A 1
C8A C 0.9647(19) 0.682(2) 0.240(2) 0.161(14) Uani 0.50 1 d PDU A 2
H8A1 H 0.9596 0.6801 0.2999 0.194 Uiso 0.50 1 calc PR A 2
H8A2 H 1.0042 0.6200 0.2352 0.194 Uiso 0.50 1 calc PR A 2
C9A C 0.8743(16) 0.7017(19) 0.202(2) 0.194(15) Uani 0.50 1 d PDU A 2
H9A1 H 0.8803 0.6762 0.1517 0.232 Uiso 0.50 1 calc PR A 2
H9A2 H 0.8408 0.6708 0.2415 0.232 Uiso 0.50 1 calc PR A 2
C10 C 0.7755(6) 0.7902(8) 0.1070(6) 0.117(4) Uani 1 1 d . A .
H10A H 0.8195 0.7568 0.0726 0.176 Uiso 1 1 calc R . .
H10B H 0.7395 0.8521 0.0736 0.176 Uiso 1 1 calc R . .
H10C H 0.7348 0.7562 0.1269 0.176 Uiso 1 1 calc R . .
C11 C 0.7554(5) 0.8429(6) 0.2302(5) 0.092(3) Uani 1 1 d . A .
H11A H 0.7186 0.9055 0.1988 0.138 Uiso 1 1 calc R . .
H11B H 0.7860 0.8463 0.2803 0.138 Uiso 1 1 calc R . .
H11C H 0.7158 0.8069 0.2465 0.138 Uiso 1 1 calc R . .
C12 C 0.7214(3) 1.1095(4) 0.0169(3) 0.0507(13) Uani 1 1 d . A .
C13 C 0.6291(4) 1.1741(5) -0.0082(4) 0.0634(16) Uani 1 1 d U . .
C14 C 0.6080(5) 1.2420(6) -0.0829(5) 0.092(2) Uani 1 1 d U A .
H14 H 0.6561 1.2459 -0.1170 0.110 Uiso 1 1 calc R . .
C15 C 0.5241(5) 1.3015(6) -0.1090(6) 0.109(3) Uani 1 1 d U . .
H15 H 0.5128 1.3476 -0.1598 0.130 Uiso 1 1 calc R A .
C16 C 0.4573(6) 1.2949(7) -0.0628(7) 0.125(4) Uani 1 1 d U A .
H16 H 0.3974 1.3369 -0.0820 0.150 Uiso 1 1 calc R . .
C17 C 0.5565(4) 1.1692(5) 0.0403(5) 0.080(2) Uani 1 1 d U A .
H17 H 0.5675 1.1243 0.0918 0.096 Uiso 1 1 calc R . .
C18 C 1.0083(3) 0.7558(4) -0.0606(3) 0.0475(13) Uani 1 1 d . A .
C19 C 1.0341(4) 0.6825(4) -0.1054(3) 0.0502(13) Uani 1 1 d . . .
C20 C 0.9986(5) 0.6137(4) -0.0867(4) 0.0680(18) Uani 1 1 d . A .
H20 H 0.9570 0.6134 -0.0447 0.082 Uiso 1 1 calc R . .
C21 C 1.0239(6) 0.5432(5) -0.1300(5) 0.089(2) Uani 1 1 d . . .
H21 H 1.0009 0.4941 -0.1173 0.106 Uiso 1 1 calc R A .
C22 C 1.0803(6) 0.5473(5) -0.1887(5) 0.093(3) Uani 1 1 d . A .
H22 H 1.0968 0.4993 -0.2174 0.112 Uiso 1 1 calc R . .
C23 C 1.0915(4) 0.6798(4) -0.1678(4) 0.0664(17) Uani 1 1 d . A .
H23 H 1.1157 0.7279 -0.1820 0.080 Uiso 1 1 calc R . .
C24 C 0.9252(4) 0.9783(4) 0.2624(4) 0.0581(15) Uani 1 1 d . . .
H24 H 0.9403 1.0136 0.2137 0.070 Uiso 1 1 calc R . .
C25 C 0.9075(5) 0.9508(6) 0.4107(4) 0.090(2) Uani 1 1 d . . .
H25A H 0.8796 0.9085 0.3978 0.135 Uiso 1 1 calc R . .
H25B H 0.8649 0.9939 0.4389 0.135 Uiso 1 1 calc R . .
H25C H 0.9636 0.9153 0.4471 0.135 Uiso 1 1 calc R . .
C26 C 0.9565(6) 1.0808(7) 0.3366(6) 0.108(3) Uani 1 1 d . . .
H26A H 0.9786 1.1021 0.2830 0.162 Uiso 1 1 calc R . .
H26B H 1.0053 1.0616 0.3811 0.162 Uiso 1 1 calc R . .
H26C H 0.9041 1.1312 0.3476 0.162 Uiso 1 1 calc R . .
C27 C 0.5248(3) 0.1080(4) 0.3259(3) 0.0428(12) Uani 1 1 d . B .
C28 C 0.6137(4) 0.0494(4) 0.3218(4) 0.0552(14) Uani 1 1 d . . .
H28 H 0.6323 -0.0136 0.3517 0.066 Uiso 1 1 calc R . .
C29 C 0.6748(4) 0.0795(5) 0.2760(4) 0.0620(16) Uani 1 1 d . . .
H29 H 0.7351 0.0379 0.2753 0.074 Uiso 1 1 calc R . .
C30 C 0.6494(4) 0.1691(5) 0.2313(4) 0.0636(17) Uani 1 1 d . . .
C31 C 0.5636(4) 0.2279(5) 0.2287(4) 0.0624(16) Uani 1 1 d . B .
H31 H 0.5472 0.2899 0.1967 0.075 Uiso 1 1 calc R . .
C32 C 0.4972(4) 0.1989(4) 0.2730(3) 0.0545(14) Uani 1 1 d . . .
C33 C 0.4048(4) 0.2655(4) 0.2581(4) 0.0643(17) Uani 1 1 d . B .
H33 H 0.3959 0.3248 0.2232 0.077 Uiso 1 1 calc R . .
C34 C 0.250(2) 0.330(3) 0.2807(19) 0.076(8) Uani 0.40 1 d PDU B 1
H34A H 0.2470 0.3803 0.2310 0.091 Uiso 0.40 1 calc PR B 1
H34B H 0.2441 0.3551 0.3311 0.091 Uiso 0.40 1 calc PR B 1
C35 C 0.1784(16) 0.2892(17) 0.272(2) 0.091(8) Uani 0.40 1 d PDU B 1
H35A H 0.1182 0.3364 0.2748 0.109 Uiso 0.40 1 calc PR B 1
H35B H 0.1796 0.2772 0.2159 0.109 Uiso 0.40 1 calc PR B 1
C34A C 0.2423(12) 0.3165(14) 0.2508(10) 0.068(5) Uani 0.60 1 d PDU B 2
H34C H 0.2259 0.3016 0.1995 0.082 Uiso 0.60 1 calc PR B 2
H34D H 0.2419 0.3807 0.2362 0.082 Uiso 0.60 1 calc PR B 2
C35A C 0.1747(8) 0.3073(9) 0.3151(9) 0.063(4) Uani 0.60 1 d PDU B 2
H35C H 0.1118 0.3481 0.2928 0.076 Uiso 0.60 1 calc PR B 2
H35D H 0.1899 0.3226 0.3666 0.076 Uiso 0.60 1 calc PR B 2
C36 C 0.1455(5) 0.1679(6) 0.2716(5) 0.093(3) Uani 1 1 d . B .
H36A H 0.1572 0.1021 0.2954 0.140 Uiso 1 1 calc R . .
H36B H 0.1740 0.1753 0.2188 0.140 Uiso 1 1 calc R . .
H36C H 0.0795 0.2014 0.2614 0.140 Uiso 1 1 calc R . .
C37 C 0.1326(4) 0.1986(6) 0.4046(5) 0.094(3) Uani 1 1 d . B .
H37A H 0.1523 0.2256 0.4454 0.141 Uiso 1 1 calc R . .
H37B H 0.1430 0.1334 0.4297 0.141 Uiso 1 1 calc R . .
H37C H 0.0676 0.2320 0.3878 0.141 Uiso 1 1 calc R . .
C38 C 0.6566(4) -0.2442(4) 0.4384(3) 0.0496(13) Uani 1 1 d . . .
C39 C 0.6793(4) -0.3166(4) 0.3921(4) 0.0507(13) Uani 1 1 d . . .
C40 C 0.6201(5) -0.3171(5) 0.3327(5) 0.0714(18) Uani 1 1 d . . .
H40 H 0.5616 -0.2698 0.3209 0.086 Uiso 1 1 calc R . .
C41 C 0.6433(6) -0.3843(5) 0.2899(5) 0.085(2) Uani 1 1 d . . .
H41 H 0.6019 -0.3840 0.2480 0.101 Uiso 1 1 calc R . .
C42 C 0.7260(6) -0.4509(5) 0.3082(5) 0.087(2) Uani 1 1 d . . .
H42 H 0.7414 -0.4991 0.2797 0.105 Uiso 1 1 calc R . .
C43 C 0.7622(4) -0.3863(4) 0.4055(4) 0.0703(18) Uani 1 1 d . . .
H43 H 0.8045 -0.3874 0.4470 0.084 Uiso 1 1 calc R . .
C44 C 0.7032(3) 0.1078(4) 0.5136(3) 0.0470(12) Uani 1 1 d . . .
C45 C 0.7498(4) 0.1736(4) 0.4856(4) 0.0594(15) Uani 1 1 d . . .
C46 C 0.7215(5) 0.2369(5) 0.4088(5) 0.080(2) Uani 1 1 d . . .
H46 H 0.6709 0.2400 0.3753 0.096 Uiso 1 1 calc R . .
C47 C 0.7697(6) 0.2951(6) 0.3829(6) 0.100(3) Uani 1 1 d . . .
H47 H 0.7518 0.3391 0.3307 0.120 Uiso 1 1 calc R . .
C48 C 0.8397(7) 0.2907(6) 0.4292(6) 0.101(3) Uani 1 1 d . . .
H48 H 0.8722 0.3305 0.4078 0.121 Uiso 1 1 calc R . .
C49 C 0.8226(4) 0.1742(5) 0.5316(5) 0.0704(18) Uani 1 1 d . . .
H49 H 0.8421 0.1315 0.5844 0.084 Uiso 1 1 calc R . .
C50 C 0.4054(4) 0.0192(5) 0.2375(4) 0.0585(15) Uani 1 1 d . . .
H50 H 0.4449 -0.0171 0.2859 0.070 Uiso 1 1 calc R . .
C51 C 0.5054(6) -0.0798(7) 0.1624(6) 0.118(3) Uani 1 1 d . . .
H51A H 0.5366 -0.0613 0.1137 0.177 Uiso 1 1 calc R . .
H51B H 0.4888 -0.1324 0.1569 0.177 Uiso 1 1 calc R . .
H51C H 0.5460 -0.0976 0.2131 0.177 Uiso 1 1 calc R . .
C52 C 0.3645(5) 0.0462(6) 0.0921(4) 0.096(3) Uani 1 1 d . . .
H52A H 0.3392 0.0050 0.0732 0.145 Uiso 1 1 calc R . .
H52B H 0.3987 0.0696 0.0483 0.145 Uiso 1 1 calc R . .
H52C H 0.3148 0.0983 0.1043 0.145 Uiso 1 1 calc R . .

loop_
_atom_site_aniso_label
_atom_site_aniso_U_11
_atom_site_aniso_U_22
_atom_site_aniso_U_33
_atom_site_aniso_U_23
_atom_site_aniso_U_13
_atom_site_aniso_U_12
Ni1 0.0474(4) 0.0576(4) 0.0382(4) -0.0140(3) 0.0090(3) -0.0286(3)
Ni2 0.0411(5) 0.0504(6) 0.0362(5) -0.0137(4) 0.0083(4) -0.0236(4)
Ni3 0.0351(5) 0.0511(6) 0.0367(5) -0.0141(4) 0.0018(4) -0.0167(4)
Ni4 0.0392(4) 0.0590(5) 0.0392(4) -0.0106(3) 0.0003(3) -0.0195(3)
Cl1 0.0554(10) 0.1336(17) 0.0840(13) -0.0263(12) -0.0169(8) -0.0285(10)
Cl2 0.0911(13) 0.1358(17) 0.0832(13) -0.0334(12) 0.0384(10) -0.0774(12)
O1 0.0384(19) 0.059(2) 0.039(2) -0.0104(16) 0.0051(15) -0.0234(16)
O2 0.075(3) 0.082(3) 0.047(2) -0.028(2) 0.0213(19) -0.044(2)
O3 0.0398(18) 0.057(2) 0.039(2) -0.0100(16) 0.0031(14) -0.0188(16)
O4 0.061(3) 0.078(3) 0.051(2) -0.022(2) -0.0003(19) -0.022(2)
N1 0.075(4) 0.063(3) 0.060(3) -0.004(3) -0.002(3) -0.038(3)
N2 0.060(3) 0.072(4) 0.086(4) -0.020(3) 0.025(3) -0.043(3)
N3 0.043(2) 0.063(3) 0.049(3) -0.020(2) 0.0090(19) -0.027(2)
N4 0.047(2) 0.056(3) 0.040(2) -0.016(2) 0.0095(19) -0.030(2)
N5 0.054(3) 0.053(3) 0.048(3) -0.017(2) 0.006(2) -0.018(2)
N6 0.039(3) 0.072(3) 0.054(3) -0.017(2) 0.010(2) -0.022(2)
N7 0.070(4) 0.151(7) 0.145(7) -0.065(5) 0.014(4) -0.023(4)
N8 0.058(3) 0.050(3) 0.041(3) -0.019(2) 0.010(2) -0.028(2)
N9 0.049(2) 0.057(3) 0.037(2) -0.015(2) 0.0098(18) -0.029(2)
N10 0.066(3) 0.056(3) 0.047(3) -0.020(2) 0.010(2) -0.033(2)
N11 0.056(3) 0.059(3) 0.045(3) -0.021(2) 0.010(2) -0.027(2)
N12 0.113(5) 0.087(5) 0.110(6) -0.057(4) 0.050(4) -0.042(4)
N13 0.066(3) 0.098(4) 0.057(3) -0.041(3) 0.018(2) -0.040(3)
N14 0.054(3) 0.059(3) 0.060(3) 0.003(2) -0.003(2) -0.018(2)
N15 0.044(3) 0.071(3) 0.070(4) -0.004(3) -0.005(2) -0.016(2)
N16 0.043(2) 0.053(3) 0.044(3) -0.014(2) 0.0053(19) -0.017(2)
N17 0.049(3) 0.052(3) 0.045(3) -0.013(2) 0.001(2) -0.008(2)
N18 0.051(3) 0.056(3) 0.043(3) -0.021(2) 0.0034(19) -0.013(2)
N19 0.050(3) 0.056(3) 0.054(3) -0.018(2) 0.002(2) -0.014(2)
N20 0.100(5) 0.068(4) 0.094(5) -0.036(4) 0.017(4) -0.007(3)
N21 0.042(2) 0.044(2) 0.046(3) -0.008(2) -0.0014(19) -0.0150(19)
N22 0.042(2) 0.056(3) 0.042(2) -0.012(2) -0.0006(19) -0.020(2)
N23 0.042(2) 0.070(3) 0.053(3) -0.012(2) -0.001(2) -0.030(2)
N24 0.046(2) 0.054(3) 0.047(3) -0.013(2) -0.0001(19) -0.020(2)
N25 0.095(5) 0.120(6) 0.117(6) -0.029(5) 0.007(4) -0.075(4)
N26 0.067(3) 0.111(5) 0.061(3) -0.045(3) 0.009(3) -0.040(3)
C1 0.038(3) 0.067(4) 0.033(3) -0.016(2) 0.008(2) -0.026(2)
C2 0.058(3) 0.067(4) 0.050(3) -0.017(3) 0.004(3) -0.036(3)
C3 0.055(3) 0.085(5) 0.051(4) -0.021(3) 0.000(3) -0.038(3)
C4 0.049(3) 0.099(5) 0.047(3) -0.022(3) 0.000(3) -0.026(3)
C5 0.058(4) 0.079(4) 0.052(4) -0.006(3) -0.006(3) -0.027(3)
C6 0.048(3) 0.065(4) 0.044(3) -0.013(3) 0.000(2) -0.026(3)
C7 0.067(4) 0.064(4) 0.063(4) -0.002(3) -0.011(3) -0.024(3)
C8 0.066(9) 0.056(11) 0.046(7) -0.002(7) 0.000(6) -0.033(7)
C9 0.070(9) 0.073(9) 0.041(7) 0.001(6) 0.000(6) -0.049(8)
C8A 0.13(2) 0.076(17) 0.25(4) 0.07(2) -0.102(19) -0.073(15)
C9A 0.102(16) 0.111(18) 0.32(4) 0.08(2) -0.088(19) -0.072(13)
C10 0.138(7) 0.207(10) 0.107(7) -0.093(7) 0.058(6) -0.149(8)
C11 0.070(5) 0.136(7) 0.089(6) -0.025(5) 0.034(4) -0.061(5)
C12 0.044(3) 0.070(4) 0.043(3) -0.020(3) 0.001(2) -0.021(3)
C13 0.052(3) 0.076(4) 0.063(4) -0.030(3) 0.002(3) -0.015(3)
C14 0.073(4) 0.093(6) 0.092(6) -0.012(4) -0.004(4) -0.014(4)
C15 0.071(5) 0.108(6) 0.100(7) 0.003(5) -0.016(4) 0.008(4)
C16 0.070(5) 0.130(8) 0.134(8) -0.029(6) -0.020(5) 0.014(5)
C17 0.050(4) 0.097(5) 0.090(5) -0.035(4) 0.006(3) -0.016(3)
C18 0.049(3) 0.048(3) 0.048(3) -0.014(2) 0.005(2) -0.019(2)
C19 0.055(3) 0.050(3) 0.048(3) -0.015(3) 0.000(2) -0.018(3)
C20 0.094(5) 0.073(4) 0.063(4) -0.031(3) 0.029(3) -0.052(4)
C21 0.137(7) 0.072(5) 0.096(6) -0.049(4) 0.043(5) -0.067(5)
C22 0.139(7) 0.067(5) 0.094(6) -0.051(4) 0.043(5) -0.041(5)
C23 0.075(4) 0.063(4) 0.075(4) -0.034(3) 0.026(3) -0.031(3)
C24 0.063(4) 0.073(4) 0.051(4) -0.025(3) 0.021(3) -0.032(3)
C25 0.105(6) 0.128(7) 0.048(4) -0.036(4) 0.012(4) -0.046(5)
C26 0.119(7) 0.137(8) 0.109(7) -0.074(6) 0.020(5) -0.069(6)
C27 0.046(3) 0.061(3) 0.034(3) -0.019(2) 0.003(2) -0.029(2)
C28 0.049(3) 0.069(4) 0.050(3) -0.017(3) 0.012(2) -0.023(3)
C29 0.050(3) 0.085(5) 0.064(4) -0.032(4) 0.019(3) -0.030(3)
C30 0.065(4) 0.100(5) 0.052(4) -0.031(4) 0.024(3) -0.054(4)
C31 0.060(4) 0.075(4) 0.054(4) -0.008(3) 0.009(3) -0.032(3)
C32 0.056(3) 0.078(4) 0.042(3) -0.022(3) 0.011(2) -0.036(3)
C33 0.058(4) 0.048(3) 0.074(4) 0.010(3) -0.001(3) -0.018(3)
C34 0.054(12) 0.072(14) 0.10(2) -0.024(14) -0.022(13) -0.017(9)
C35 0.068(13) 0.062(13) 0.14(2) -0.018(15) -0.019(14) -0.027(10)
C34A 0.057(8) 0.054(10) 0.076(11) 0.017(8) -0.020(7) -0.018(6)
C35A 0.042(6) 0.046(7) 0.086(9) -0.011(6) -0.008(6) 0.001(5)
C36 0.053(4) 0.152(8) 0.073(5) -0.029(5) -0.009(3) -0.034(4)
C37 0.048(4) 0.139(7) 0.100(6) -0.050(5) 0.016(4) -0.027(4)
C38 0.052(3) 0.056(3) 0.043(3) -0.016(3) 0.009(2) -0.018(3)
C39 0.054(3) 0.050(3) 0.046(3) -0.012(3) 0.010(2) -0.016(3)
C40 0.070(4) 0.062(4) 0.082(5) -0.030(4) -0.001(3) -0.014(3)
C41 0.110(6) 0.082(5) 0.081(5) -0.037(4) 0.006(4) -0.046(5)
C42 0.103(6) 0.081(5) 0.089(6) -0.050(4) 0.021(5) -0.027(5)
C43 0.068(4) 0.070(4) 0.071(4) -0.031(4) 0.007(3) -0.013(3)
C44 0.047(3) 0.059(3) 0.042(3) -0.021(3) 0.002(2) -0.022(3)
C45 0.055(3) 0.072(4) 0.058(4) -0.014(3) 0.004(3) -0.033(3)
C46 0.088(5) 0.090(5) 0.075(5) -0.003(4) -0.004(4) -0.058(4)
C47 0.117(7) 0.090(6) 0.091(6) 0.020(5) -0.004(5) -0.060(5)
C48 0.127(7) 0.101(7) 0.093(7) -0.006(5) 0.005(5) -0.073(6)
C49 0.062(4) 0.082(5) 0.081(5) -0.023(4) -0.001(3) -0.039(3)
C50 0.061(4) 0.072(4) 0.051(4) -0.020(3) -0.002(3) -0.032(3)
C51 0.100(6) 0.155(9) 0.117(8) -0.086(7) 0.024(5) -0.034(6)
C52 0.101(6) 0.139(7) 0.050(4) -0.031(4) -0.005(4) -0.039(5)

loop_
_atom_type_symbol
_atom_type_description
_atom_type_scat_dispersion_real
_atom_type_scat_dispersion_imag
_atom_type_scat_source
C C 0.0033 0.0016 'International Tables Vol C Tables 4.2.6.8 and 6.1.1.4'
H H 0.0000 0.0000 'International Tables Vol C Tables 4.2.6.8 and 6.1.1.4'
N N 0.0061 0.0033 'International Tables Vol C Tables 4.2.6.8 and 6.1.1.4'
O O 0.0106 0.0060 'International Tables Vol C Tables 4.2.6.8 and 6.1.1.4'
Cl Cl 0.1484 0.1585 'International Tables Vol C Tables 4.2.6.8 and 6.1.1.4'
Ni Ni 0.3393 1.1124 'International Tables Vol C Tables 4.2.6.8 and 6.1.1.4'

loop_
_geom_angle_atom_site_label_1
_geom_angle_atom_site_label_2
_geom_angle_atom_site_label_3
_geom_angle
_geom_angle_site_symmetry_1
_geom_angle_site_symmetry_3
N1 Ni1 N3 179.01(19) . .
N1 Ni1 O1 90.58(17) . .
N3 Ni1 O1 88.66(15) . .
N1 Ni1 N8 89.8(2) . .
N3 Ni1 N8 89.47(17) . .
O1 Ni1 N8 84.56(15) . .
N1 Ni1 O2 89.6(2) . .
N3 Ni1 O2 90.99(18) . .
O1 Ni1 O2 86.97(14) . .
N8 Ni1 O2 171.50(15) . .
N1 Ni1 N2 83.0(2) . .
N3 Ni1 N2 97.82(19) . .
O1 Ni1 N2 172.78(19) . .
N8 Ni1 N2 98.61(19) . .
O2 Ni1 N2 89.74(19) . .
N4 Ni2 N4 180.0(2) . 2_775
N4 Ni2 O1 85.69(14) . .
N4 Ni2 O1 94.31(14) 2_775 .
N4 Ni2 O1 94.31(14) . 2_775
N4 Ni2 O1 85.69(14) 2_775 2_775
O1 Ni2 O1 180.0(2) . 2_775
N4 Ni2 N9 90.76(16) . .
N4 Ni2 N9 89.24(16) 2_775 .
O1 Ni2 N9 82.57(15) . .
O1 Ni2 N9 97.43(15) 2_775 .
N4 Ni2 N9 89.24(16) . 2_775
N4 Ni2 N9 90.76(16) 2_775 2_775
O1 Ni2 N9 97.43(15) . 2_775
O1 Ni2 N9 82.57(15) 2_775 2_775
N9 Ni2 N9 180.0(2) . 2_775
N21 Ni3 N21 180.00(9) 2_656 .
N21 Ni3 N16 91.10(17) 2_656 2_656
N21 Ni3 N16 88.90(17) . 2_656
N21 Ni3 N16 88.90(17) 2_656 .
N21 Ni3 N16 91.10(17) . .
N16 Ni3 N16 180.000(1) 2_656 .
N21 Ni3 O3 94.65(15) 2_656 2_656
N21 Ni3 O3 85.35(15) . 2_656
N16 Ni3 O3 97.18(15) 2_656 2_656
N16 Ni3 O3 82.82(15) . 2_656
N21 Ni3 O3 85.35(15) 2_656 .
N21 Ni3 O3 94.65(15) . .
N16 Ni3 O3 82.82(15) 2_656 .
N16 Ni3 O3 97.18(15) . .
O3 Ni3 O3 180.000(1) 2_656 .
N14 Ni4 N22 178.0(2) . 2_656
N14 Ni4 O3 90.90(16) . .
N22 Ni4 O3 88.69(15) 2_656 .
N14 Ni4 N17 92.2(2) . 2_656
N22 Ni4 N17 89.72(18) 2_656 2_656
O3 Ni4 N17 84.23(16) . 2_656
N14 Ni4 N15 82.63(19) . .
N22 Ni4 N15 97.78(18) 2_656 .
O3 Ni4 N15 173.52(17) . .
N17 Ni4 N15 95.7(2) 2_656 .
N14 Ni4 O4 87.4(2) . .
N22 Ni4 O4 90.60(17) 2_656 .
O3 Ni4 O4 87.58(15) . .
N17 Ni4 O4 171.79(16) 2_656 .
N15 Ni4 O4 92.4(2) . .
C1 O1 Ni1 123.3(3) . .
C1 O1 Ni2 127.8(3) . .
Ni1 O1 Ni2 106.51(15) . .
C24 O2 Ni1 120.2(3) . .
C27 O3 Ni4 125.0(3) . .
C27 O3 Ni3 125.9(3) . .
Ni4 O3 Ni3 106.12(14) . .
C50 O4 Ni4 120.6(4) . .
C7 N1 C8A 119.8(11) . .
C7 N1 C8 119.4(9) . .
C8A N1 C8 19.0(19) . .
C7 N1 Ni1 127.2(4) . .
C8A N1 Ni1 111.2(11) . .
C8 N1 Ni1 113.3(8) . .
C9A N2 C10 92.9(15) . .
C9A N2 C11 121.2(17) . .
C10 N2 C11 107.5(6) . .
C9A N2 C9 30.6(17) . .
C10 N2 C9 121.9(8) . .
C11 N2 C9 99.5(7) . .
C9A N2 Ni1 107.0(10) . .
C10 N2 Ni1 113.6(4) . .
C11 N2 Ni1 113.2(4) . .
C9 N2 Ni1 100.5(6) . .
N4 N3 N6 109.7(4) . .
N4 N3 Ni1 118.3(3) . .
N6 N3 Ni1 131.8(3) . .
N3 N4 N5 110.0(4) . .
N3 N4 Ni2 120.1(3) . .
N5 N4 Ni2 129.5(3) . .
N4 N5 C12 104.6(4) . .
N3 N6 C12 103.8(4) . .
C17 N7 C16 117.6(7) . .
N10 N8 N9 109.6(4) . .
N10 N8 Ni1 131.1(3) . .
N9 N8 Ni1 117.8(3) . .
N8 N9 N11 109.6(4) . .
N8 N9 Ni2 119.2(3) . .
N11 N9 Ni2 130.7(3) . .
N8 N10 C18 104.8(4) . .
N9 N11 C18 103.7(4) . .
C22 N12 C23 114.9(6) . .
C24 N13 C25 120.8(6) . .
C24 N13 C26 120.6(6) . .
C25 N13 C26 118.6(6) . .
C33 N14 C34 118.1(12) . .
C33 N14 C34A 118.9(7) . .
C34 N14 C34A 24.0(12) . .
C33 N14 Ni4 127.0(4) . .
C34 N14 Ni4 114.3(12) . .
C34A N14 Ni4 111.8(6) . .
C35 N15 C37 126.3(13) . .
C35 N15 C36 95.0(12) . .
C37 N15 C36 104.9(5) . .
C35 N15 C35A 32.0(11) . .
C37 N15 C35A 100.0(7) . .
C36 N15 C35A 122.8(8) . .
C35 N15 Ni4 103.4(10) . .
C37 N15 Ni4 114.2(4) . .
C36 N15 Ni4 111.0(4) . .
C35A N15 Ni4 103.8(5) . .
N17 N16 N18 109.7(4) . .
N17 N16 Ni3 119.6(4) . .
N18 N16 Ni3 130.3(3) . .
N16 N17 N19 109.3(5) . .
N16 N17 Ni4 117.8(3) . 2_656
N19 N17 Ni4 132.0(3) . 2_656
C38 N18 N16 103.9(4) . .
N17 N19 C38 104.8(4) . .
C43 N20 C42 116.7(6) . .
N22 N21 N24 110.1(4) . .
N22 N21 Ni3 120.1(3) . .
N24 N21 Ni3 129.3(3) . .
N21 N22 N23 109.5(4) . .
N21 N22 Ni4 118.4(3) . 2_656
N23 N22 Ni4 132.1(3) . 2_656
C44 N23 N22 103.4(4) . .
N21 N24 C44 104.5(4) . .
C48 N25 C49 116.6(7) . .
C50 N26 C51 121.3(7) . .
C50 N26 C52 119.8(6) . .
C51 N26 C52 118.8(7) . .
O1 C1 C2 120.8(5) . .
O1 C1 C6 123.5(5) . .
C2 C1 C6 115.6(5) . .
C3 C2 C1 123.3(6) . .
C3 C2 H2 118.3 . .
C1 C2 H2 118.3 . .
C4 C3 C2 119.2(6) . .
C4 C3 H3 120.4 . .
C2 C3 H3 120.4 . .
C5 C4 C3 120.5(6) . .
C5 C4 Cl1 120.5(5) . .
C3 C4 Cl1 119.0(5) . .
C4 C5 C6 121.3(6) . .
C4 C5 H5 119.4 . .
C6 C5 H5 119.4 . .
C5 C6 C1 119.8(5) . .
C5 C6 C7 116.0(5) . .
C1 C6 C7 124.2(5) . .
N1 C7 C6 125.7(6) . .
N1 C7 H7 117.2 . .
C6 C7 H7 117.2 . .
C9 C8 N1 100.7(18) . .
C9 C8 H8A 111.6 . .
N1 C8 H8A 111.6 . .
C9 C8 H8B 111.6 . .
N1 C8 H8B 111.6 . .
H8A C8 H8B 109.4 . .
C8 C9 N2 108.8(14) . .
C8 C9 H9A 109.9 . .
N2 C9 H9A 109.9 . .
C8 C9 H9B 109.9 . .
N2 C9 H9B 109.9 . .
H9A C9 H9B 108.3 . .
N1 C8A C9A 117(3) . .
N1 C8A H8A1 108.1 . .
C9A C8A H8A1 108.1 . .
N1 C8A H8A2 108.1 . .
C9A C8A H8A2 108.1 . .
H8A1 C8A H8A2 107.3 . .
N2 C9A C8A 112(2) . .
N2 C9A H9A1 109.3 . .
C8A C9A H9A1 109.3 . .
N2 C9A H9A2 109.3 . .
C8A C9A H9A2 109.3 . .
H9A1 C9A H9A2 108.0 . .
N2 C10 H10A 109.5 . .
N2 C10 H10B 109.5 . .
H10A C10 H10B 109.5 . .
N2 C10 H10C 109.5 . .
H10A C10 H10C 109.5 . .
H10B C10 H10C 109.5 . .
N2 C11 H11A 109.5 . .
N2 C11 H11B 109.5 . .
H11A C11 H11B 109.5 . .
N2 C11 H11C 109.5 . .
H11A C11 H11C 109.5 . .
H11B C11 H11C 109.5 . .
N5 C12 N6 111.9(5) . .
N5 C12 C13 124.8(5) . .
N6 C12 C13 123.2(5) . .
C14 C13 C17 117.0(6) . .
C14 C13 C12 121.5(6) . .
C17 C13 C12 121.5(6) . .
C15 C14 C13 123.5(8) . .
C15 C14 H14 118.3 . .
C13 C14 H14 118.3 . .
C16 C15 C14 118.3(9) . .
C16 C15 H15 120.9 . .
C14 C15 H15 120.9 . .
C15 C16 N7 123.9(8) . .
C15 C16 H16 118.0 . .
N7 C16 H16 118.0 . .
N7 C17 C13 119.8(7) . .
N7 C17 H17 120.1 . .
C13 C17 H17 120.1 . .
N10 C18 N11 112.3(5) . .
N10 C18 C19 122.7(5) . .
N11 C18 C19 125.0(5) . .
C23 C19 C20 117.1(6) . .
C23 C19 C18 123.0(5) . .
C20 C19 C18 119.9(5) . .
C19 C20 C21 119.6(6) . .
C19 C20 H20 120.2 . .
C21 C20 H20 120.2 . .
C22 C21 C20 118.1(7) . .
C22 C21 H21 121.0 . .
C20 C21 H21 121.0 . .
C21 C22 N12 125.8(7) . .
C21 C22 H22 117.1 . .
N12 C22 H22 117.1 . .
C19 C23 N12 124.5(6) . .
C19 C23 H23 117.8 . .
N12 C23 H23 117.8 . .
O2 C24 N13 123.8(6) . .
O2 C24 H24 118.1 . .
N13 C24 H24 118.1 . .
N13 C25 H25A 109.5 . .
N13 C25 H25B 109.5 . .
H25A C25 H25B 109.5 . .
N13 C25 H25C 109.5 . .
H25A C25 H25C 109.5 . .
H25B C25 H25C 109.5 . .
N13 C26 H26A 109.5 . .
N13 C26 H26B 109.5 . .
H26A C26 H26B 109.5 . .
N13 C26 H26C 109.5 . .
H26A C26 H26C 109.5 . .
H26B C26 H26C 109.5 . .
O3 C27 C28 120.8(5) . .
O3 C27 C32 122.4(4) . .
C28 C27 C32 116.8(4) . .
C29 C28 C27 122.1(6) . .
C29 C28 H28 118.9 . .
C27 C28 H28 118.9 . .
C30 C29 C28 120.2(5) . .
C30 C29 H29 119.9 . .
C28 C29 H29 119.9 . .
C31 C30 C29 120.9(5) . .
C31 C30 Cl2 120.5(5) . .
C29 C30 Cl2 118.6(5) . .
C30 C31 C32 120.8(6) . .
C30 C31 H31 119.6 . .
C32 C31 H31 119.6 . .
C31 C32 C27 118.7(5) . .
C31 C32 C33 115.7(5) . .
C27 C32 C33 125.6(4) . .
N14 C33 C32 125.6(5) . .
N14 C33 H33 117.2 . .
C32 C33 H33 117.2 . .
N14 C34 C35 102(2) . .
N14 C34 H34A 111.3 . .
C35 C34 H34A 111.3 . .
N14 C34 H34B 111.3 . .
C35 C34 H34B 111.3 . .
H34A C34 H34B 109.2 . .
N15 C35 C34 118(2) . .
N15 C35 H35A 107.9 . .
C34 C35 H35A 107.9 . .
N15 C35 H35B 107.9 . .
C34 C35 H35B 107.9 . .
H35A C35 H35B 107.2 . .
N14 C34A C35A 107.7(12) . .
N14 C34A H34C 110.2 . .
C35A C34A H34C 110.2 . .
N14 C34A H34D 110.2 . .
C35A C34A H34D 110.2 . .
H34C C34A H34D 108.5 . .
C34A C35A N15 103.6(12) . .
C34A C35A H35C 111.0 . .
N15 C35A H35C 111.0 . .
C34A C35A H35D 111.0 . .
N15 C35A H35D 111.0 . .
H35C C35A H35D 109.0 . .
N15 C36 H36A 109.5 . .
N15 C36 H36B 109.5 . .
H36A C36 H36B 109.5 . .
N15 C36 H36C 109.5 . .
H36A C36 H36C 109.5 . .
H36B C36 H36C 109.5 . .
N15 C37 H37A 109.5 . .
N15 C37 H37B 109.5 . .
H37A C37 H37B 109.5 . .
N15 C37 H37C 109.5 . .
H37A C37 H37C 109.5 . .
H37B C37 H37C 109.5 . .
N18 C38 N19 112.3(5) . .
N18 C38 C39 124.2(5) . .
N19 C38 C39 123.5(5) . .
C40 C39 C43 116.4(6) . .
C40 C39 C38 122.2(5) . .
C43 C39 C38 121.4(6) . .
C39 C40 C41 121.0(7) . .
C39 C40 H40 119.5 . .
C41 C40 H40 119.5 . .
C42 C41 C40 118.4(8) . .
C42 C41 H41 120.8 . .
C40 C41 H41 120.8 . .
N20 C42 C41 122.9(7) . .
N20 C42 H42 118.5 . .
C41 C42 H42 118.5 . .
N20 C43 C39 124.5(7) . .
N20 C43 H43 117.8 . .
C39 C43 H43 117.8 . .
N24 C44 N23 112.5(5) . .
N24 C44 C45 123.6(5) . .
N23 C44 C45 123.9(5) . .
C49 C45 C46 118.1(6) . .
C49 C45 C44 122.7(6) . .
C46 C45 C44 119.2(6) . .
C47 C46 C45 117.5(7) . .
C47 C46 H46 121.3 . .
C45 C46 H46 121.3 . .
C48 C47 C46 121.3(8) . .
C48 C47 H47 119.3 . .
C46 C47 H47 119.3 . .
C47 C48 N25 123.6(7) . .
C47 C48 H48 118.2 . .
N25 C48 H48 118.2 . .
N25 C49 C45 122.8(7) . .
N25 C49 H49 118.6 . .
C45 C49 H49 118.6 . .
O4 C50 N26 124.6(6) . .
O4 C50 H50 117.7 . .
N26 C50 H50 117.7 . .
N26 C51 H51A 109.5 . .
N26 C51 H51B 109.5 . .
H51A C51 H51B 109.5 . .
N26 C51 H51C 109.5 . .
H51A C51 H51C 109.5 . .
H51B C51 H51C 109.5 . .
N26 C52 H52A 109.5 . .
N26 C52 H52B 109.5 . .
H52A C52 H52B 109.5 . .
N26 C52 H52C 109.5 . .
H52A C52 H52C 109.5 . .
H52B C52 H52C 109.5 . .

loop_
_geom_bond_atom_site_label_1
_geom_bond_atom_site_label_2
_geom_bond_distance
_geom_bond_site_symmetry_2
Ni1 N1 1.979(5) .
Ni1 N3 2.047(5) .
Ni1 O1 2.058(3) .
Ni1 N8 2.111(4) .
Ni1 O2 2.132(4) .
Ni1 N2 2.170(4) .
Ni2 N4 2.082(4) .
Ni2 N4 2.082(4) 2_775
Ni2 O1 2.104(3) .
Ni2 O1 2.104(3) 2_775
Ni2 N9 2.113(4) .
Ni2 N9 2.113(4) 2_775
Ni3 N21 2.069(4) 2_656
Ni3 N21 2.069(4) .
Ni3 N16 2.086(4) 2_656
Ni3 N16 2.086(4) .
Ni3 O3 2.119(3) 2_656
Ni3 O3 2.119(3) .
Ni4 N14 1.983(5) .
Ni4 N22 2.038(4) 2_656
Ni4 O3 2.051(3) .
Ni4 N17 2.108(5) 2_656
Ni4 N15 2.142(4) .
Ni4 O4 2.145(4) .
Cl1 C4 1.759(6) .
Cl2 C30 1.760(5) .
O1 C1 1.312(6) .
O2 C24 1.229(7) .
O3 C27 1.331(6) .
O4 C50 1.225(7) .
N1 C7 1.254(7) .
N1 C8A 1.45(3) .
N1 C8 1.52(3) .
N2 C9A 1.42(3) .
N2 C10 1.453(10) .
N2 C11 1.467(9) .
N2 C9 1.623(17) .
N3 N4 1.316(6) .
N3 N6 1.325(6) .
N4 N5 1.317(6) .
N5 C12 1.325(6) .
N6 C12 1.346(7) .
N7 C17 1.379(10) .
N7 C16 1.394(12) .
N8 N10 1.317(6) .
N8 N9 1.319(5) .
N9 N11 1.332(6) .
N10 C18 1.324(7) .
N11 C18 1.336(7) .
N12 C22 1.330(9) .
N12 C23 1.367(8) .
N13 C24 1.327(8) .
N13 C25 1.456(8) .
N13 C26 1.461(9) .
N14 C33 1.283(7) .
N14 C34 1.46(4) .
N14 C34A 1.49(2) .
N15 C35 1.43(3) .
N15 C37 1.460(8) .
N15 C36 1.507(9) .
N15 C35A 1.522(15) .
N16 N17 1.319(6) .
N16 N18 1.347(6) .
N17 N19 1.324(6) .
N17 Ni4 2.108(5) 2_656
N18 C38 1.324(7) .
N19 C38 1.339(7) .
N20 C43 1.322(9) .
N20 C42 1.340(10) .
N21 N22 1.320(6) .
N21 N24 1.324(6) .
N22 N23 1.346(6) .
N22 Ni4 2.038(4) 2_656
N23 C44 1.344(7) .
N24 C44 1.331(7) .
N25 C48 1.338(11) .
N25 C49 1.360(8) .
N26 C50 1.306(8) .
N26 C51 1.419(9) .
N26 C52 1.458(9) .
C1 C2 1.407(7) .
C1 C6 1.413(7) .
C2 C3 1.365(8) .
C2 H2 0.9500 .
C3 C4 1.365(9) .
C3 H3 0.9500 .
C4 C5 1.357(9) .
C5 C6 1.396(8) .
C5 H5 0.9500 .
C6 C7 1.468(8) .
C7 H7 0.9500 .
C8 C9 1.455(17) .
C8 H8A 0.9900 .
C8 H8B 0.9900 .
C9 H9A 0.9900 .
C9 H9B 0.9900 .
C8A C9A 1.457(18) .
C8A H8A1 0.9900 .
C8A H8A2 0.9900 .
C9A H9A1 0.9900 .
C9A H9A2 0.9900 .
C10 H10A 0.9800 .
C10 H10B 0.9800 .
C10 H10C 0.9800 .
C11 H11A 0.9800 .
C11 H11B 0.9800 .
C11 H11C 0.9800 .
C12 C13 1.451(8) .
C13 C14 1.394(10) .
C13 C17 1.403(9) .
C14 C15 1.330(10) .
C14 H14 0.9500 .
C15 C16 1.314(12) .
C15 H15 0.9500 .
C16 H16 0.9500 .
C17 H17 0.9500 .
C18 C19 1.462(8) .
C19 C23 1.364(8) .
C19 C20 1.366(8) .
C20 C21 1.407(9) .
C20 H20 0.9500 .
C21 C22 1.315(10) .
C21 H21 0.9500 .
C22 H22 0.9500 .
C23 H23 0.9500 .
C24 H24 0.9500 .
C25 H25A 0.9800 .
C25 H25B 0.9800 .
C25 H25C 0.9800 .
C26 H26A 0.9800 .
C26 H26B 0.9800 .
C26 H26C 0.9800 .
C27 C28 1.394(7) .
C27 C32 1.425(8) .
C28 C29 1.366(7) .
C28 H28 0.9500 .
C29 C30 1.364(9) .
C29 H29 0.9500 .
C30 C31 1.341(9) .
C31 C32 1.417(7) .
C31 H31 0.9500 .
C32 C33 1.450(8) .
C33 H33 0.9500 .
C34 C35 1.505(18) .
C34 H34A 0.9900 .
C34 H34B 0.9900 .
C35 H35A 0.9900 .
C35 H35B 0.9900 .
C34A C35A 1.516(15) .
C34A H34C 0.9900 .
C34A H34D 0.9900 .
C35A H35C 0.9900 .
C35A H35D 0.9900 .
C36 H36A 0.9800 .
C36 H36B 0.9800 .
C36 H36C 0.9800 .
C37 H37A 0.9800 .
C37 H37B 0.9800 .
C37 H37C 0.9800 .
C38 C39 1.468(8) .
C39 C40 1.357(9) .
C39 C43 1.364(8) .
C40 C41 1.358(9) .
C40 H40 0.9500 .
C41 C42 1.342(10) .
C41 H41 0.9500 .
C42 H42 0.9500 .
C43 H43 0.9500 .
C44 C45 1.465(8) .
C45 C49 1.380(9) .
C45 C46 1.389(9) .
C46 C47 1.382(9) .
C46 H46 0.9500 .
C47 C48 1.315(12) .
C47 H47 0.9500 .
C48 H48 0.9500 .
C49 H49 0.9500 .
C50 H50 0.9500 .
C51 H51A 0.9800 .
C51 H51B 0.9800 .
C51 H51C 0.9800 .
C52 H52A 0.9800 .
C52 H52B 0.9800 .
C52 H52C 0.9800 .

loop_
_geom_torsion_atom_site_label_1
_geom_torsion_atom_site_label_2
_geom_torsion_atom_site_label_3
_geom_torsion_atom_site_label_4
_geom_torsion
_geom_torsion_site_symmetry_1
_geom_torsion_site_symmetry_4
N1 Ni1 O1 C1 -25.0(4) . .
N3 Ni1 O1 C1 155.6(4) . .
N8 Ni1 O1 C1 -114.8(4) . .
O2 Ni1 O1 C1 64.6(4) . .
N2 Ni1 O1 C1 1.6(16) . .
N1 Ni1 O1 Ni2 138.5(2) . .
N3 Ni1 O1 Ni2 -40.88(18) . .
N8 Ni1 O1 Ni2 48.72(17) . .
O2 Ni1 O1 Ni2 -131.94(18) . .
N2 Ni1 O1 Ni2 165.1(14) . .
N4 Ni2 O1 C1 -156.0(4) . .
N4 Ni2 O1 C1 24.0(4) 2_775 .
O1 Ni2 O1 C1 41(100) 2_775 .
N9 Ni2 O1 C1 112.7(4) . .
N9 Ni2 O1 C1 -67.3(4) 2_775 .
N4 Ni2 O1 Ni1 41.49(17) . .
N4 Ni2 O1 Ni1 -138.51(17) 2_775 .
O1 Ni2 O1 Ni1 -122(100) 2_775 .
N9 Ni2 O1 Ni1 -49.85(17) . .
N9 Ni2 O1 Ni1 130.15(17) 2_775 .
N1 Ni1 O2 C24 116.2(5) . .
N3 Ni1 O2 C24 -63.0(5) . .
O1 Ni1 O2 C24 25.6(5) . .
N8 Ni1 O2 C24 30.0(14) . .
N2 Ni1 O2 C24 -160.9(5) . .
N14 Ni4 O3 C27 -20.4(4) . .
N22 Ni4 O3 C27 157.6(4) 2_656 .
N17 Ni4 O3 C27 -112.6(4) 2_656 .
N15 Ni4 O3 C27 -23.3(18) . .
O4 Ni4 O3 C27 66.9(4) . .
N14 Ni4 O3 Ni3 140.9(2) . .
N22 Ni4 O3 Ni3 -41.07(19) 2_656 .
N17 Ni4 O3 Ni3 48.78(18) 2_656 .
N15 Ni4 O3 Ni3 138.1(16) . .
O4 Ni4 O3 Ni3 -131.72(18) . .
N21 Ni3 O3 C27 -156.8(4) 2_656 .
N21 Ni3 O3 C27 23.2(4) . .
N16 Ni3 O3 C27 111.5(4) 2_656 .
N16 Ni3 O3 C27 -68.5(4) . .
O3 Ni3 O3 C27 -17(100) 2_656 .
N21 Ni3 O3 Ni4 42.09(18) 2_656 .
N21 Ni3 O3 Ni4 -137.91(18) . .
N16 Ni3 O3 Ni4 -49.61(18) 2_656 .
N16 Ni3 O3 Ni4 130.39(18) . .
O3 Ni3 O3 Ni4 -178(100) 2_656 .
N14 Ni4 O4 C50 116.2(5) . .
N22 Ni4 O4 C50 -63.4(4) 2_656 .
O3 Ni4 O4 C50 25.2(4) . .
N17 Ni4 O4 C50 28.7(14) 2_656 .
N15 Ni4 O4 C50 -161.3(5) . .
N3 Ni1 N1 C7 51(13) . .
O1 Ni1 N1 C7 11.4(6) . .
N8 Ni1 N1 C7 96.0(6) . .
O2 Ni1 N1 C7 -75.5(6) . .
N2 Ni1 N1 C7 -165.3(6) . .
N3 Ni1 N1 C8A -144(13) . .
O1 Ni1 N1 C8A 175.9(17) . .
N8 Ni1 N1 C8A -99.6(17) . .
O2 Ni1 N1 C8A 88.9(17) . .
N2 Ni1 N1 C8A -0.9(17) . .
N3 Ni1 N1 C8 -124(12) . .
O1 Ni1 N1 C8 -163.7(7) . .
N8 Ni1 N1 C8 -79.2(7) . .
O2 Ni1 N1 C8 109.3(7) . .
N2 Ni1 N1 C8 19.5(7) . .
N1 Ni1 N2 C9A -17.6(18) . .
N3 Ni1 N2 C9A 161.8(18) . .
O1 Ni1 N2 C9A -44(2) . .
N8 Ni1 N2 C9A 71.1(18) . .
O2 Ni1 N2 C9A -107.2(18) . .
N1 Ni1 N2 C10 -118.6(6) . .
N3 Ni1 N2 C10 60.8(6) . .
O1 Ni1 N2 C10 -145.5(13) . .
N8 Ni1 N2 C10 -29.9(6) . .
O2 Ni1 N2 C10 151.7(6) . .
N1 Ni1 N2 C11 118.4(5) . .
N3 Ni1 N2 C11 -62.2(5) . .
O1 Ni1 N2 C11 91.5(15) . .
N8 Ni1 N2 C11 -152.9(5) . .
O2 Ni1 N2 C11 28.8(5) . .
N1 Ni1 N2 C9 13.2(6) . .
N3 Ni1 N2 C9 -167.4(6) . .
O1 Ni1 N2 C9 -13.7(17) . .
N8 Ni1 N2 C9 102.0(6) . .
O2 Ni1 N2 C9 -76.4(6) . .
N1 Ni1 N3 N4 -16(13) . .
O1 Ni1 N3 N4 24.0(4) . .
N8 Ni1 N3 N4 -60.6(4) . .
O2 Ni1 N3 N4 110.9(4) . .
N2 Ni1 N3 N4 -159.2(4) . .
N1 Ni1 N3 N6 159(12) . .
O1 Ni1 N3 N6 -160.7(5) . .
N8 Ni1 N3 N6 114.7(5) . .
O2 Ni1 N3 N6 -73.8(5) . .
N2 Ni1 N3 N6 16.1(5) . .
N6 N3 N4 N5 1.4(6) . .
Ni1 N3 N4 N5 177.6(3) . .
N6 N3 N4 Ni2 -171.8(3) . .
Ni1 N3 N4 Ni2 4.5(5) . .
N4 Ni2 N4 N3 87(100) 2_775 .
O1 Ni2 N4 N3 -29.7(4) . .
O1 Ni2 N4 N3 150.3(4) 2_775 .
N9 Ni2 N4 N3 52.7(4) . .
N9 Ni2 N4 N3 -127.3(4) 2_775 .
N4 Ni2 N4 N5 -85(100) 2_775 .
O1 Ni2 N4 N5 158.6(5) . .
O1 Ni2 N4 N5 -21.4(5) 2_775 .
N9 Ni2 N4 N5 -118.9(5) . .
N9 Ni2 N4 N5 61.1(5) 2_775 .
N3 N4 N5 C12 -0.5(6) . .
Ni2 N4 N5 C12 171.8(4) . .
N4 N3 N6 C12 -1.6(6) . .
Ni1 N3 N6 C12 -177.2(4) . .
N1 Ni1 N8 N10 45.8(5) . .
N3 Ni1 N8 N10 -134.9(5) . .
O1 Ni1 N8 N10 136.4(5) . .
O2 Ni1 N8 N10 131.9(10) . .
N2 Ni1 N8 N10 -37.0(5) . .
N1 Ni1 N8 N9 -118.8(4) . .
N3 Ni1 N8 N9 60.5(4) . .
O1 Ni1 N8 N9 -28.2(4) . .
O2 Ni1 N8 N9 -32.6(13) . .
N2 Ni1 N8 N9 158.4(4) . .
N10 N8 N9 N11 0.1(6) . .
Ni1 N8 N9 N11 167.9(3) . .
N10 N8 N9 Ni2 -172.3(3) . .
Ni1 N8 N9 Ni2 -4.6(5) . .
N4 Ni2 N9 N8 -51.5(4) . .
N4 Ni2 N9 N8 128.5(4) 2_775 .
O1 Ni2 N9 N8 34.0(4) . .
O1 Ni2 N9 N8 -146.0(4) 2_775 .
N9 Ni2 N9 N8 -171(100) 2_775 .
N4 Ni2 N9 N11 137.8(4) . .
N4 Ni2 N9 N11 -42.2(4) 2_775 .
O1 Ni2 N9 N11 -136.6(5) . .
O1 Ni2 N9 N11 43.4(5) 2_775 .
N9 Ni2 N9 N11 18(100) 2_775 .
N9 N8 N10 C18 0.2(6) . .
Ni1 N8 N10 C18 -165.3(4) . .
N8 N9 N11 C18 -0.4(6) . .
Ni2 N9 N11 C18 170.9(4) . .
N22 Ni4 N14 C33 -67(5) 2_656 .
O3 Ni4 N14 C33 11.8(6) . .
N17 Ni4 N14 C33 96.0(6) 2_656 .
N15 Ni4 N14 C33 -168.5(6) . .
O4 Ni4 N14 C33 -75.8(6) . .
N22 Ni4 N14 C34 122(5) 2_656 .
O3 Ni4 N14 C34 -159.6(11) . .
N17 Ni4 N14 C34 -75.4(11) 2_656 .
N15 Ni4 N14 C34 20.0(11) . .
O4 Ni4 N14 C34 112.8(11) . .
N22 Ni4 N14 C34A 96(5) 2_656 .
O3 Ni4 N14 C34A 174.3(8) . .
N17 Ni4 N14 C34A -101.4(8) 2_656 .
N15 Ni4 N14 C34A -6.0(8) . .
O4 Ni4 N14 C34A 86.8(8) . .
N14 Ni4 N15 C35 7.2(13) . .
N22 Ni4 N15 C35 -170.8(13) 2_656 .
O3 Ni4 N15 C35 10(2) . .
N17 Ni4 N15 C35 98.7(13) 2_656 .
O4 Ni4 N15 C35 -79.8(13) . .
N14 Ni4 N15 C37 -133.5(6) . .
N22 Ni4 N15 C37 48.5(5) 2_656 .
O3 Ni4 N15 C37 -130.7(15) . .
N17 Ni4 N15 C37 -42.0(5) 2_656 .
O4 Ni4 N15 C37 139.4(5) . .
N14 Ni4 N15 C36 108.1(5) . .
N22 Ni4 N15 C36 -69.9(5) 2_656 .
O3 Ni4 N15 C36 110.9(17) . .
N17 Ni4 N15 C36 -160.4(5) 2_656 .
O4 Ni4 N15 C36 21.0(5) . .
N14 Ni4 N15 C35A -25.7(6) . .
N22 Ni4 N15 C35A 156.3(6) 2_656 .
O3 Ni4 N15 C35A -23(2) . .
N17 Ni4 N15 C35A 65.8(6) 2_656 .
O4 Ni4 N15 C35A -112.8(6) . .
N21 Ni3 N16 N17 -127.3(4) 2_656 .
N21 Ni3 N16 N17 52.7(4) . .
N16 Ni3 N16 N17 156(100) 2_656 .
O3 Ni3 N16 N17 -32.5(4) 2_656 .
O3 Ni3 N16 N17 147.5(4) . .
N21 Ni3 N16 N18 43.8(4) 2_656 .
N21 Ni3 N16 N18 -136.2(4) . .
N16 Ni3 N16 N18 -33(100) 2_656 .
O3 Ni3 N16 N18 138.6(4) 2_656 .
O3 Ni3 N16 N18 -41.4(4) . .
N18 N16 N17 N19 0.2(6) . .
Ni3 N16 N17 N19 173.0(3) . .
N18 N16 N17 Ni4 -170.3(3) . 2_656
Ni3 N16 N17 Ni4 2.5(5) . 2_656
N17 N16 N18 C38 0.7(5) . .
Ni3 N16 N18 C38 -171.1(3) . .
N16 N17 N19 C38 -0.9(6) . .
Ni4 N17 N19 C38 167.7(4) 2_656 .
N21 Ni3 N21 N22 -172(100) 2_656 .
N16 Ni3 N21 N22 128.0(4) 2_656 .
N16 Ni3 N21 N22 -52.0(4) . .
O3 Ni3 N21 N22 30.7(4) 2_656 .
O3 Ni3 N21 N22 -149.3(4) . .
N21 Ni3 N21 N24 0(100) 2_656 .
N16 Ni3 N21 N24 -60.0(4) 2_656 .
N16 Ni3 N21 N24 120.0(4) . .
O3 Ni3 N21 N24 -157.2(4) 2_656 .
O3 Ni3 N21 N24 22.8(4) . .
N24 N21 N22 N23 -0.6(6) . .
Ni3 N21 N22 N23 172.9(3) . .
N24 N21 N22 Ni4 -179.0(3) . 2_656
Ni3 N21 N22 Ni4 -5.5(5) . 2_656
N21 N22 N23 C44 0.4(6) . .
Ni4 N22 N23 C44 178.5(4) 2_656 .
N22 N21 N24 C44 0.5(6) . .
Ni3 N21 N24 C44 -172.2(4) . .
Ni1 O1 C1 C2 -152.9(4) . .
Ni2 O1 C1 C2 47.3(7) . .
Ni1 O1 C1 C6 25.6(7) . .
Ni2 O1 C1 C6 -134.3(4) . .
O1 C1 C2 C3 -175.9(5) . .
C6 C1 C2 C3 5.5(8) . .
C1 C2 C3 C4 -1.3(9) . .
C2 C3 C4 C5 -2.2(9) . .
C2 C3 C4 Cl1 178.1(5) . .
C3 C4 C5 C6 1.2(10) . .
Cl1 C4 C5 C6 -179.2(5) . .
C4 C5 C6 C1 3.3(9) . .
C4 C5 C6 C7 -175.8(6) . .
O1 C1 C6 C5 175.1(5) . .
C2 C1 C6 C5 -6.4(8) . .
O1 C1 C6 C7 -5.8(9) . .
C2 C1 C6 C7 172.7(6) . .
C8A N1 C7 C6 -160.8(19) . .
C8 N1 C7 C6 177.4(9) . .
Ni1 N1 C7 C6 2.5(10) . .
C5 C6 C7 N1 169.0(6) . .
C1 C6 C7 N1 -10.2(11) . .
C7 N1 C8 C9 134.3(11) . .
C8A N1 C8 C9 38(4) . .
Ni1 N1 C8 C9 -50.1(14) . .
N1 C8 C9 N2 62.5(15) . .
C9A N2 C9 C8 59(3) . .
C10 N2 C9 C8 79.9(16) . .
C11 N2 C9 C8 -162.6(15) . .
Ni1 N2 C9 C8 -46.7(16) . .
C7 N1 C8A C9A -174(3) . .
C8 N1 C8A C9A -80(6) . .
Ni1 N1 C8A C9A 20(4) . .
C10 N2 C9A C8A 148(3) . .
C11 N2 C9A C8A -100(3) . .
C9 N2 C9A C8A -50(2) . .
Ni1 N2 C9A C8A 32(4) . .
N1 C8A C9A N2 -37(5) . .
N4 N5 C12 N6 -0.5(6) . .
N4 N5 C12 C13 -178.2(5) . .
N3 N6 C12 N5 1.3(6) . .
N3 N6 C12 C13 179.0(5) . .
N5 C12 C13 C14 16.6(10) . .
N6 C12 C13 C14 -160.9(7) . .
N5 C12 C13 C17 -165.4(6) . .
N6 C12 C13 C17 17.1(10) . .
C17 C13 C14 C15 0.7(13) . .
C12 C13 C14 C15 178.8(8) . .
C13 C14 C15 C16 -1.3(16) . .
C14 C15 C16 N7 0.9(19) . .
C17 N7 C16 C15 0.1(17) . .
C16 N7 C17 C13 -0.7(13) . .
C14 C13 C17 N7 0.3(11) . .
C12 C13 C17 N7 -177.8(7) . .
N8 N10 C18 N11 -0.5(6) . .
N8 N10 C18 C19 179.3(5) . .
N9 N11 C18 N10 0.6(6) . .
N9 N11 C18 C19 -179.2(5) . .
N10 C18 C19 C23 -167.9(6) . .
N11 C18 C19 C23 11.9(9) . .
N10 C18 C19 C20 13.6(9) . .
N11 C18 C19 C20 -166.6(6) . .
C23 C19 C20 C21 1.6(10) . .
C18 C19 C20 C21 -179.8(6) . .
C19 C20 C21 C22 -1.2(13) . .
C20 C21 C22 N12 0.0(15) . .
C23 N12 C22 C21 0.6(14) . .
C20 C19 C23 N12 -1.0(11) . .
C18 C19 C23 N12 -179.5(7) . .
C22 N12 C23 C19 0.0(12) . .
Ni1 O2 C24 N13 -169.5(5) . .
C25 N13 C24 O2 0.5(10) . .
C26 N13 C24 O2 179.6(7) . .
Ni4 O3 C27 C28 -156.0(4) . .
Ni3 O3 C27 C28 46.3(7) . .
Ni4 O3 C27 C32 20.9(7) . .
Ni3 O3 C27 C32 -136.8(4) . .
O3 C27 C28 C29 -176.4(5) . .
C32 C27 C28 C29 6.5(9) . .
C27 C28 C29 C30 -1.1(10) . .
C28 C29 C30 C31 -2.8(10) . .
C28 C29 C30 Cl2 176.5(5) . .
C29 C30 C31 C32 0.7(10) . .
Cl2 C30 C31 C32 -178.6(5) . .
C30 C31 C32 C27 5.0(9) . .
C30 C31 C32 C33 -173.5(6) . .
O3 C27 C32 C31 174.7(5) . .
C28 C27 C32 C31 -8.3(8) . .
O3 C27 C32 C33 -7.0(9) . .
C28 C27 C32 C33 170.0(6) . .
C34 N14 C33 C32 167.7(13) . .
C34A N14 C33 C32 -164.9(10) . .
Ni4 N14 C33 C32 -3.4(11) . .
C31 C32 C33 N14 175.6(7) . .
C27 C32 C33 N14 -2.7(11) . .
C33 N14 C34 C35 147.8(18) . .
C34A N14 C34 C35 49(3) . .
Ni4 N14 C34 C35 -40(2) . .
C37 N15 C35 C34 100(3) . .
C36 N15 C35 C34 -147(3) . .
C35A N15 C35 C34 60(3) . .
Ni4 N15 C35 C34 -34(3) . .
N14 C34 C35 N15 50(3) . .
C33 N14 C34A C35A -158.4(11) . .
C34 N14 C34A C35A -64(4) . .
Ni4 N14 C34A C35A 37.5(15) . .
N14 C34A C35A N15 -58.9(15) . .
C35 N15 C35A C34A -42.5(19) . .
C37 N15 C35A C34A 169.1(11) . .
C36 N15 C35A C34A -75.8(12) . .
Ni4 N15 C35A C34A 50.9(12) . .
N16 N18 C38 N19 -1.3(6) . .
N16 N18 C38 C39 178.8(5) . .
N17 N19 C38 N18 1.4(6) . .
N17 N19 C38 C39 -178.7(5) . .
N18 C38 C39 C40 -15.1(9) . .
N19 C38 C39 C40 165.1(6) . .
N18 C38 C39 C43 163.7(5) . .
N19 C38 C39 C43 -16.2(8) . .
C43 C39 C40 C41 0.3(10) . .
C38 C39 C40 C41 179.1(6) . .
C39 C40 C41 C42 0.6(11) . .
C43 N20 C42 C41 2.7(12) . .
C40 C41 C42 N20 -2.2(12) . .
C42 N20 C43 C39 -1.7(11) . .
C40 C39 C43 N20 0.3(10) . .
C38 C39 C43 N20 -178.5(6) . .
N21 N24 C44 N23 -0.2(6) . .
N21 N24 C44 C45 177.6(5) . .
N22 N23 C44 N24 -0.1(6) . .
N22 N23 C44 C45 -177.9(5) . .
N24 C44 C45 C49 162.7(6) . .
N23 C44 C45 C49 -19.8(9) . .
N24 C44 C45 C46 -19.0(9) . .
N23 C44 C45 C46 158.6(6) . .
C49 C45 C46 C47 1.3(11) . .
C44 C45 C46 C47 -177.2(7) . .
C45 C46 C47 C48 0.1(14) . .
C46 C47 C48 N25 -2.4(17) . .
C49 N25 C48 C47 3.1(15) . .
C48 N25 C49 C45 -1.7(12) . .
C46 C45 C49 N25 -0.5(11) . .
C44 C45 C49 N25 177.9(6) . .
Ni4 O4 C50 N26 -167.4(5) . .
C51 N26 C50 O4 177.3(7) . .
C52 N26 C50 O4 -2.9(10) . .

loop_
_platon_squeeze_void_nr
_platon_squeeze_void_average_x
_platon_squeeze_void_average_y
_platon_squeeze_void_average_z
_platon_squeeze_void_volume
_platon_squeeze_void_count_electrons
_platon_squeeze_void_content
1 -0.188 0.500 0.546 1001 117 ' '
